data_2234603
loop_
_publ_author_name
'Lemmerer, Andreas'
'Bernstein, Joel'
'Kahlenberg, Volker'

_publ_section_title
;
 <i>N</i>'-Cyclopentylidenepyridine-4-carbohydrazide
;
_journal_coeditor_code FY2050
_journal_issue 5
_journal_name_full 'Acta Crystallographica Section E'
_journal_page_first o1299
_journal_paper_doi 10.1107/S1600536812013815
_journal_volume 68
_journal_year 2012
_chemical_formula_iupac 'C11 H13 N3 O'
_chemical_formula_moiety 'C11 H13 N3 O'
_chemical_formula_sum 'C11 H13 N3 O'
_chemical_formula_weight 203.24
_chemical_name_systematic
;
<i>N</i>'-Cyclopentylidenepyridine-4-carbohydrazide
;
_space_group_IT_number 61
_symmetry_cell_setting orthorhombic
_symmetry_space_group_name_Hall '-P 2ac 2ab'
_symmetry_space_group_name_H-M 'P b c a'
_audit_creation_method 'WinGX routine CIF_UPDATE'
_cell_angle_alpha 90
_cell_angle_beta 90
_cell_angle_gamma 90
_cell_formula_units_Z 8
_cell_length_a 15.762(3)
_cell_length_b 8.1144(16)
_cell_length_c 16.015(3)
_cell_measurement_reflns_used 5050
_cell_measurement_temperature 173(2)
_cell_measurement_theta_max 28.4991
_cell_measurement_theta_min 2.8735
_cell_volume 2048.3(7)
_computing_cell_refinement 'CrysAlis PRO (Oxford Diffraction, 2006)'
_computing_data_collection 'CrysAlis PRO (Oxford Diffraction, 2006)'
_computing_data_reduction 'CrysAlis PRO (Oxford Diffraction, 2006)'
_computing_molecular_graphics
;
ORTEP-3 for Windows (Farrugia, 1997) and DIAMOND (Brandenburg,
1999)
;
_computing_publication_material
;
WinGX (Farrugia, 1999) and PLATON (Spek, 2009)
;
_computing_structure_refinement 'SHELXL97 (Sheldrick, 2008)'
_computing_structure_solution 'SHELXS97 (Sheldrick, 2008)'
_diffrn_ambient_temperature 173(2)
_diffrn_measured_fraction_theta_full 0.991
_diffrn_measured_fraction_theta_max 0.991
_diffrn_measurement_device_type 'Oxford Diffraction Xcalibur Gemini R'
_diffrn_measurement_method '\w scans'
_diffrn_radiation_type MoK\a
_diffrn_radiation_wavelength 0.71073
_diffrn_reflns_av_R_equivalents 0.0338
_diffrn_reflns_limit_h_max 18
_diffrn_reflns_limit_h_min -17
_diffrn_reflns_limit_k_max 9
_diffrn_reflns_limit_k_min -9
_diffrn_reflns_limit_l_max 14
_diffrn_reflns_limit_l_min -19
_diffrn_reflns_number 11794
_diffrn_reflns_theta_full 25.5
_diffrn_reflns_theta_max 25.5
_diffrn_reflns_theta_min 3.1
_diffrn_standards_decay_% 0
_diffrn_standards_interval_count 0
_diffrn_standards_interval_time 0
_diffrn_standards_number 0
_exptl_absorpt_coefficient_mu 0.088
_exptl_absorpt_correction_T_max 0.9826
_exptl_absorpt_correction_T_min 0.9698
_exptl_absorpt_correction_type multi-scan
_exptl_absorpt_process_details
;
(ABSPACK in CrysAlis PRO; Oxford Diffraction, 2006)
;
_exptl_crystal_colour colourless
_exptl_crystal_density_diffrn 1.318
_exptl_crystal_density_method 'not measured'
_exptl_crystal_description block
_exptl_crystal_F_000 864
_exptl_crystal_size_max 0.35
_exptl_crystal_size_mid 0.22
_exptl_crystal_size_min 0.2
_refine_diff_density_max 0.136
_refine_diff_density_min -0.208
_refine_ls_extinction_method none
_refine_ls_goodness_of_fit_ref 0.956
_refine_ls_hydrogen_treatment mixed
_refine_ls_matrix_type full
_refine_ls_number_parameters 140
_refine_ls_number_reflns 1884
_refine_ls_number_restraints 0
_refine_ls_restrained_S_all 0.956
_refine_ls_R_factor_gt 0.0324
_refine_ls_shift/su_max 0
_refine_ls_structure_factor_coef Fsqd
_refine_ls_weighting_details 'calc w=1/[\s^2^(Fo^2^)+(0.0527P)^2^] where P=(Fo^2^+2Fc^2^)/3'
_refine_ls_weighting_scheme calc
_refine_ls_wR_factor_ref 0.0813
_reflns_number_gt 1420
_reflns_number_total 1884
_reflns_threshold_expression I>2sigma(I)
_cod_data_source_file fy2050.cif
_cod_data_source_block I
_cod_database_code 2234603
_cod_database_fobs_code 2234603

loop_
_space_group_symop_operation_xyz
'x, y, z'
'-x+1/2, -y, z+1/2'
'-x, y+1/2, -z+1/2'
'x+1/2, -y+1/2, -z'
'-x, -y, -z'
'x-1/2, y, -z-1/2'
'x, -y-1/2, z-1/2'
'-x-1/2, y-1/2, z'

loop_
_atom_site_type_symbol
_atom_site_label
_atom_site_fract_x
_atom_site_fract_y
_atom_site_fract_z
_atom_site_U_iso_or_equiv
_atom_site_adp_type
_atom_site_calc_flag
_atom_site_refinement_flags
_atom_site_occupancy
C C1 0.63373(8) 0.29380(15) 0.50919(7) 0.0229(3) Uani d . 1
C C2 0.68605(8) 0.18488(16) 0.46629(8) 0.0300(3) Uani d . 1
H H2 0.7458 0.1879 0.4736 0.036 Uiso calc R 1
C C3 0.64926(9) 0.07249(17) 0.41303(9) 0.0362(3) Uani d . 1
H H3 0.6856 -0.0007 0.3836 0.043 Uiso calc R 1
C C4 0.51676(9) 0.16426(16) 0.44216(8) 0.0330(3) Uani d . 1
H H4 0.4571 0.1569 0.4345 0.04 Uiso calc R 1
C C5 0.54713(8) 0.28276(16) 0.49627(7) 0.0265(3) Uani d . 1
H H5 0.5093 0.3554 0.5241 0.032 Uiso calc R 1
C C6 0.66894(7) 0.42811(15) 0.56313(7) 0.0223(3) Uani d . 1
C C7 0.83244(7) 0.46470(15) 0.70795(8) 0.0238(3) Uani d . 1
C C8 0.84781(8) 0.29668(16) 0.74453(8) 0.0284(3) Uani d . 1
H H8A 0.8763 0.2236 0.7037 0.034 Uiso calc R 1
H H8B 0.7939 0.245 0.7624 0.034 Uiso calc R 1
C C9 0.90543(8) 0.33071(17) 0.81972(9) 0.0322(3) Uani d . 1
H H9A 0.8715 0.3536 0.8705 0.039 Uiso calc R 1
H H9B 0.9435 0.2361 0.8307 0.039 Uiso calc R 1
C C10 0.95583(8) 0.48203(16) 0.79324(8) 0.0302(3) Uani d . 1
H H10A 1.0022 0.4519 0.7544 0.036 Uiso calc R 1
H H10B 0.9803 0.5393 0.8422 0.036 Uiso calc R 1
C C11 0.88949(8) 0.58868(17) 0.74995(9) 0.0328(3) Uani d . 1
H H11A 0.8576 0.6558 0.7909 0.039 Uiso calc R 1
H H11B 0.9161 0.6629 0.7085 0.039 Uiso calc R 1
N N1 0.73514(6) 0.38419(14) 0.61158(6) 0.0247(3) Uani d . 1
H H1 0.7496(8) 0.2789(19) 0.6174(9) 0.036(4) Uiso d . 1
N N2 0.56579(8) 0.05969(14) 0.40008(7) 0.0377(3) Uani d . 1
N N3 0.78134(6) 0.50934(12) 0.65045(6) 0.0251(3) Uani d . 1
O O1 0.63990(5) 0.56802(10) 0.56036(5) 0.0298(2) Uani d . 1

loop_
_atom_site_aniso_label
_atom_site_aniso_U_11
_atom_site_aniso_U_22
_atom_site_aniso_U_33
_atom_site_aniso_U_12
_atom_site_aniso_U_13
_atom_site_aniso_U_23
C1 0.0297(7) 0.0192(6) 0.0197(6) 0.0008(5) -0.0020(5) 0.0038(5)
C2 0.0304(7) 0.0305(7) 0.0292(7) 0.0059(6) -0.0038(5) -0.0017(6)
C3 0.0478(9) 0.0292(8) 0.0316(7) 0.0092(7) -0.0051(6) -0.0063(6)
C4 0.0349(7) 0.0283(7) 0.0359(8) -0.0032(6) -0.0117(6) 0.0051(6)
C5 0.0295(7) 0.0238(7) 0.0260(7) 0.0008(6) -0.0024(5) 0.0041(5)
C6 0.0232(6) 0.0207(7) 0.0230(6) 0.0000(5) 0.0028(5) 0.0013(5)
C7 0.0260(7) 0.0200(7) 0.0253(7) 0.0003(5) 0.0004(5) -0.0029(5)
C8 0.0322(7) 0.0218(7) 0.0312(7) -0.0027(6) -0.0053(5) 0.0016(6)
C9 0.0335(8) 0.0330(8) 0.0299(7) -0.0018(6) -0.0052(5) 0.0016(6)
C10 0.0296(7) 0.0332(8) 0.0279(7) -0.0029(6) -0.0047(5) -0.0027(6)
C11 0.0349(8) 0.0244(7) 0.0390(8) -0.0033(6) -0.0091(6) -0.0044(6)
N1 0.0319(6) 0.0146(6) 0.0277(6) -0.0010(5) -0.0073(4) -0.0016(5)
N2 0.0499(8) 0.0289(7) 0.0343(6) -0.0009(6) -0.0141(5) -0.0026(5)
N3 0.0284(6) 0.0189(6) 0.0281(6) -0.0021(4) -0.0041(4) -0.0023(5)
O1 0.0298(5) 0.0221(5) 0.0374(5) 0.0048(4) -0.0036(4) -0.0022(4)

loop_
_atom_type_symbol
_atom_type_description
_atom_type_scat_dispersion_real
_atom_type_scat_dispersion_imag
_atom_type_scat_source
C C 0.0033 0.0016 'International Tables Vol C Tables 4.2.6.8 and 6.1.1.4'
H H 0 0 'International Tables Vol C Tables 4.2.6.8 and 6.1.1.4'
N N 0.0061 0.0033 'International Tables Vol C Tables 4.2.6.8 and 6.1.1.4'
O O 0.0106 0.006 'International Tables Vol C Tables 4.2.6.8 and 6.1.1.4'

loop_
_geom_angle_atom_site_label_1
_geom_angle_atom_site_label_2
_geom_angle_atom_site_label_3
_geom_angle
C5 C1 C2 118.04(11)
C5 C1 C6 119.94(11)
C2 C1 C6 121.87(11)
C3 C2 C1 118.51(12)
C3 C2 H2 120.7
C1 C2 H2 120.7
N2 C3 C2 124.23(13)
N2 C3 H3 117.9
C2 C3 H3 117.9
N2 C4 C5 124.11(13)
N2 C4 H4 117.9
C5 C4 H4 117.9
C4 C5 C1 118.76(12)
C4 C5 H5 120.6
C1 C5 H5 120.6
O1 C6 N1 123.71(11)
O1 C6 C1 121.01(11)
N1 C6 C1 115.24(10)
N3 C7 C8 129.82(11)
N3 C7 C11 120.59(11)
C8 C7 C11 109.59(10)
C7 C8 C9 103.78(10)
C7 C8 H8A 111
C9 C8 H8A 111
C7 C8 H8B 111
C9 C8 H8B 111
H8A C8 H8B 109
C10 C9 C8 103.63(10)
C10 C9 H9A 111
C8 C9 H9A 111
C10 C9 H9B 111
C8 C9 H9B 111
H9A C9 H9B 109
C9 C10 C11 103.09(10)
C9 C10 H10A 111.1
C11 C10 H10A 111.1
C9 C10 H10B 111.1
C11 C10 H10B 111.1
H10A C10 H10B 109.1
C7 C11 C10 103.49(10)
C7 C11 H11A 111.1
C10 C11 H11A 111.1
C7 C11 H11B 111.1
C10 C11 H11B 111.1
H11A C11 H11B 109
C6 N1 N3 117.90(10)
C6 N1 H1 120.9(9)
N3 N1 H1 121.2(9)
C4 N2 C3 116.34(11)
C7 N3 N1 116.39(10)

loop_
_geom_bond_atom_site_label_1
_geom_bond_atom_site_label_2
_geom_bond_distance
C1 C5 1.3836(18)
C1 C2 1.3904(18)
C1 C6 1.4973(17)
C2 C3 1.3768(19)
C2 H2 0.95
C3 N2 1.3360(19)
C3 H3 0.95
C4 N2 1.3309(18)
C4 C5 1.3801(18)
C4 H4 0.95
C5 H5 0.95
C6 O1 1.2249(14)
C6 N1 1.3484(16)
C7 N3 1.2759(15)
C7 C8 1.5035(17)
C7 C11 1.5076(17)
C8 C9 1.5333(18)
C8 H8A 0.99
C8 H8B 0.99
C9 C10 1.5227(19)
C9 H9A 0.99
C9 H9B 0.99
C10 C11 1.5243(18)
C10 H10A 0.99
C10 H10B 0.99
C11 H11A 0.99
C11 H11B 0.99
N1 N3 1.3961(14)
N1 H1 0.889(15)

loop_
_geom_hbond_atom_site_label_D
_geom_hbond_atom_site_label_H
_geom_hbond_atom_site_label_A
_geom_hbond_site_symmetry_A
_geom_hbond_distance_DH
_geom_hbond_distance_HA
_geom_hbond_distance_DA
_geom_hbond_angle_DHA
N1 H1 N3 8_755 0.889(15) 2.303(15) 3.1155(16) 151.9(12)
N1 H1 O1 8_755 0.889(15) 2.607(15) 3.3368(14) 140.0(11)

loop_
_geom_torsion_atom_site_label_1
_geom_torsion_atom_site_label_2
_geom_torsion_atom_site_label_3
_geom_torsion_atom_site_label_4
_geom_torsion
C5 C1 C2 C3 0.30(18)
C6 C1 C2 C3 -175.20(12)
C1 C2 C3 N2 -0.6(2)
N2 C4 C5 C1 -0.92(19)
C2 C1 C5 C4 0.40(17)
C6 C1 C5 C4 175.99(11)
C5 C1 C6 O1 -39.73(17)
C2 C1 C6 O1 135.69(13)
C5 C1 C6 N1 142.25(11)
C2 C1 C6 N1 -42.34(16)
N3 C7 C8 C9 -171.14(12)
C11 C7 C8 C9 9.09(14)
C7 C8 C9 C10 -30.69(13)
C8 C9 C10 C11 40.97(13)
N3 C7 C11 C10 -163.83(11)
C8 C7 C11 C10 15.97(14)
C9 C10 C11 C7 -34.78(13)
O1 C6 N1 N3 -10.45(17)
C1 C6 N1 N3 167.52(9)
C5 C4 N2 C3 0.65(19)
C2 C3 N2 C4 0.1(2)
C8 C7 N3 N1 -3.79(18)
C11 C7 N3 N1 175.96(10)
C6 N1 N3 C7 166.86(11)
